data_7022286
loop_
_publ_author_name
'Rossin, Andrea'
'Bottari, Giovanni'
'Lozano-Vila, Ana M'
'Paneque, Margarita'
'Peruzzini, Maurizio'
'Rossi, Andrea'
'Zanobini, Fabrizio'

_publ_section_title
;
 Catalytic amine-borane dehydrogenation by a PCP-pincer palladium complex:
 a combined experimental and DFT analysis of the reaction mechanism.
;
_journal_issue 10
_journal_name_full 'Dalton transactions (Cambridge, England : 2003)'
_journal_page_first 3533
_journal_page_last 3541
_journal_paper_doi 10.1039/c2dt32273k
_journal_volume 42
_journal_year 2013
_chemical_absolute_configuration unk
_chemical_compound_source 'synthesis as described'
_chemical_formula_moiety 'C24 H45 F6 O1 P3 Pd1'
_chemical_formula_sum 'C24 H45 F6 O P3 Pd'
_chemical_formula_weight 662.91
_chemical_name_systematic
;
?
;
_space_group_IT_number 4
_symmetry_cell_setting monoclinic
_symmetry_Int_Tables_number 4
_symmetry_space_group_name_Hall 'P 2yb'
_symmetry_space_group_name_H-M 'P 1 21 1'
_atom_sites_solution_hydrogens geom
_atom_sites_solution_primary direct
_atom_sites_solution_secondary difmap
_audit_creation_date 2012-03-19T17:46:35-00:00
_audit_creation_method 'WinGX routine CIF_UPDATE'
_cell_angle_alpha 90
_cell_angle_beta 106.599(3)
_cell_angle_gamma 90
_cell_formula_units_Z 2
_cell_length_a 8.501(2)
_cell_length_b 16.505(3)
_cell_length_c 11.134(3)
_cell_measurement_reflns_used 9623
_cell_measurement_temperature 120(2)
_cell_measurement_theta_max 30.8468
_cell_measurement_theta_min 4.3197
_cell_measurement_wavelength 0.71073
_cell_volume 1497.1(6)
_computing_cell_refinement
;
CrysAlisPro, Oxford Diffraction Ltd.,
Version 1.171.34.41 (release 13-09-2010 CrysAlis171 .NET)
(compiled Sep 13 2010,14:28:38)
;
_computing_data_collection
;
CrysAlisPro, Oxford Diffraction Ltd.,
Version 1.171.34.41 (release 13-09-2010 CrysAlis171 .NET)
(compiled Sep 13 2010,14:28:38)
;
_computing_data_reduction
;
CrysAlisPro, Oxford Diffraction Ltd.,
Version 1.171.34.41 (release 13-09-2010 CrysAlis171 .NET)
(compiled Sep 13 2010,14:28:38)
;
_computing_molecular_graphics 'Ortep-3 for Windows (Farrugia, 1997)'
_computing_publication_material 'WinGX publication routines (Farrugia, 1999)'
_computing_structure_refinement 'SHELXL-97 (Sheldrick, 1997)'
_computing_structure_solution 'SIR97 (Giacovazzo et al, 1997)'
_diffrn_ambient_temperature 120(2)
_diffrn_detector_area_resol_mean 16.4547
_diffrn_measured_fraction_theta_full 0.886
_diffrn_measured_fraction_theta_max 0.886
_diffrn_measurement_device_type 'Xcalibur, Sapphire3'
_diffrn_measurement_method '\w scans'
_diffrn_orient_matrix_UB_11 -0.0854318
_diffrn_orient_matrix_UB_12 -0.000678
_diffrn_orient_matrix_UB_13 -0.0308081
_diffrn_orient_matrix_UB_21 -0.0167096
_diffrn_orient_matrix_UB_22 0.0021904
_diffrn_orient_matrix_UB_23 0.0587841
_diffrn_orient_matrix_UB_31 -0.0004777
_diffrn_orient_matrix_UB_32 0.0429261
_diffrn_orient_matrix_UB_33 -0.0034933
_diffrn_radiation_monochromator graphite
_diffrn_radiation_probe x-ray
_diffrn_radiation_type MoK\a
_diffrn_radiation_wavelength 0.71069
_diffrn_reflns_av_R_equivalents 0.0296
_diffrn_reflns_av_unetI/netI 0.0456
_diffrn_reflns_limit_h_max 10
_diffrn_reflns_limit_h_min -11
_diffrn_reflns_limit_k_max 19
_diffrn_reflns_limit_k_min -23
_diffrn_reflns_limit_l_max 15
_diffrn_reflns_limit_l_min -15
_diffrn_reflns_number 15074
_diffrn_reflns_theta_full 30.91
_diffrn_reflns_theta_max 30.91
_diffrn_reflns_theta_min 4.33
_exptl_absorpt_coefficient_mu 0.833
_exptl_absorpt_correction_T_max 1
_exptl_absorpt_correction_T_min 0.91233
_exptl_absorpt_correction_type multi-scan
_exptl_absorpt_process_details
;
CrysAlisPro, Oxford Diffraction Ltd.,
Version 1.171.34.41 (release 13-09-2010 CrysAlis171 .NET)
(compiled Sep 13 2010,14:28:38)
Empirical absorption correction using spherical harmonics,
implemented in SCALE3 ABSPACK scaling algorithm.
;
_exptl_crystal_colour colourless
_exptl_crystal_density_diffrn 1.471
_exptl_crystal_density_method 'not measured'
_exptl_crystal_description prism
_exptl_crystal_F_000 684
_exptl_crystal_size_max 0.2
_exptl_crystal_size_mid 0.17
_exptl_crystal_size_min 0.15
_refine_diff_density_max 0.969
_refine_diff_density_min -0.474
_refine_diff_density_rms 0.08
_refine_ls_abs_structure_details 'Flack H D (1983), Acta Cryst. A39, 876-881'
_refine_ls_abs_structure_Flack -0.093(18)
_refine_ls_extinction_method none
_refine_ls_goodness_of_fit_ref 1.049
_refine_ls_hydrogen_treatment mixed
_refine_ls_matrix_type full
_refine_ls_number_parameters 334
_refine_ls_number_reflns 7046
_refine_ls_number_restraints 1
_refine_ls_restrained_S_all 1.049
_refine_ls_R_factor_all 0.0373
_refine_ls_R_factor_gt 0.031
_refine_ls_shift/su_max 0.038
_refine_ls_shift/su_mean 0.001
_refine_ls_structure_factor_coef Fsqd
_refine_ls_weighting_details 'calc w=1/[\s^2^(Fo^2^)+(0.0308P)^2^+0.6040P] where P=(Fo^2^+2Fc^2^)/3'
_refine_ls_weighting_scheme calc
_refine_ls_wR_factor_gt 0.0679
_refine_ls_wR_factor_ref 0.0727
_reflns_number_gt 6498
_reflns_number_total 7046
_reflns_threshold_expression >2sigma(I)
_cod_data_source_file c2dt32273k.txt
_cod_data_source_block 2
_cod_original_cell_volume 1497.1(8)
_cod_original_sg_symbol_H-M 'P 21'
_cod_database_code 7022286

loop_
_symmetry_equiv_pos_as_xyz
'x, y, z'
'-x, y+1/2, -z'

loop_
_atom_site_label
_atom_site_type_symbol
_atom_site_fract_x
_atom_site_fract_y
_atom_site_fract_z
_atom_site_U_iso_or_equiv
_atom_site_adp_type
_atom_site_occupancy
_atom_site_symmetry_multiplicity
_atom_site_calc_flag
_atom_site_refinement_flags
C1 C 0.1898(4) 0.64021(18) 0.3970(3) 0.0142(6) Uani 1 1 d .
C2 C 0.2648(4) 0.6710(2) 0.5184(3) 0.0188(6) Uani 1 1 d .
C3 C 0.3932(4) 0.62794(19) 0.5999(3) 0.0221(7) Uani 1 1 d .
H3 H 0.4416 0.6481 0.6821 0.026 Uiso 1 1 calc R
C4 C 0.4512(4) 0.5567(2) 0.5631(3) 0.0254(7) Uani 1 1 d .
H4 H 0.5394 0.5285 0.6194 0.03 Uiso 1 1 calc R
C5 C 0.3798(4) 0.5261(2) 0.4431(3) 0.0236(7) Uani 1 1 d .
H5 H 0.4207 0.4776 0.4171 0.028 Uiso 1 1 calc R
C6 C 0.2485(4) 0.56674(18) 0.3611(3) 0.0179(6) Uani 1 1 d .
C7 C 0.1668(4) 0.53137(19) 0.2341(3) 0.0199(6) Uani 1 1 d .
H7A H 0.0897 0.488 0.2416 0.024 Uiso 1 1 calc R
H7B H 0.2505 0.5074 0.1984 0.024 Uiso 1 1 calc R
C8 C 0.2127(4) 0.7505(2) 0.5585(3) 0.0244(7) Uani 1 1 d .
H8A H 0.2977 0.7919 0.5608 0.029 Uiso 1 1 calc R
H8B H 0.1998 0.7455 0.6438 0.029 Uiso 1 1 calc R
C9 C -0.1430(5) 0.7576(2) 0.5274(3) 0.0250(8) Uani 1 1 d .
C10 C -0.1345(5) 0.8097(3) 0.6434(4) 0.0383(10) Uani 1 1 d .
H10A H -0.1651 0.8656 0.6172 0.058 Uiso 1 1 calc R
H10B H -0.0225 0.8087 0.6999 0.058 Uiso 1 1 calc R
H10C H -0.2106 0.7881 0.687 0.058 Uiso 1 1 calc R
C11 C -0.3135(5) 0.7639(3) 0.4338(4) 0.0428(10) Uani 1 1 d .
H11A H -0.3967 0.7492 0.4752 0.064 Uiso 1 1 calc R
H11B H -0.3207 0.7271 0.3634 0.064 Uiso 1 1 calc R
H11C H -0.3323 0.8197 0.4026 0.064 Uiso 1 1 calc R
C12 C -0.1147(6) 0.6685(2) 0.5691(4) 0.0382(10) Uani 1 1 d .
H12A H -0.2022 0.6509 0.6045 0.057 Uiso 1 1 calc R
H12B H -0.0083 0.6634 0.6328 0.057 Uiso 1 1 calc R
H12C H -0.1154 0.6346 0.4967 0.057 Uiso 1 1 calc R
C13 C 0.0467(5) 0.89345(19) 0.4286(3) 0.0264(7) Uani 1 1 d .
C14 C 0.1215(5) 0.9379(2) 0.5527(4) 0.0358(9) Uani 1 1 d .
H14A H 0.2252 0.9119 0.5978 0.054 Uiso 1 1 calc R
H14B H 0.0451 0.9356 0.6039 0.054 Uiso 1 1 calc R
H14C H 0.142 0.9945 0.5356 0.054 Uiso 1 1 calc R
C15 C 0.1656(6) 0.8993(3) 0.3486(4) 0.0420(10) Uani 1 1 d .
H15A H 0.1899 0.9564 0.3374 0.063 Uiso 1 1 calc R
H15B H 0.1156 0.8746 0.2666 0.063 Uiso 1 1 calc R
H15C H 0.2676 0.8708 0.3906 0.063 Uiso 1 1 calc R
C16 C -0.1158(6) 0.9352(2) 0.3592(4) 0.0419(10) Uani 1 1 d .
H16A H -0.0952 0.9925 0.3464 0.063 Uiso 1 1 calc R
H16B H -0.1933 0.9307 0.4093 0.063 Uiso 1 1 calc R
H16C H -0.1622 0.9089 0.2778 0.063 Uiso 1 1 calc R
C17 C -0.1221(4) 0.55723(19) 0.0217(3) 0.0223(7) Uani 1 1 d .
C18 C -0.2488(4) 0.5459(2) 0.0952(4) 0.0313(8) Uani 1 1 d .
H18A H -0.2895 0.599 0.1122 0.047 Uiso 1 1 calc R
H18B H -0.1969 0.5183 0.1746 0.047 Uiso 1 1 calc R
H18C H -0.3406 0.5131 0.0456 0.047 Uiso 1 1 calc R
C19 C -0.0759(5) 0.4740(2) -0.0175(4) 0.0337(9) Uani 1 1 d .
H19A H -0.1712 0.4499 -0.0784 0.051 Uiso 1 1 calc R
H19B H -0.0409 0.4389 0.0563 0.051 Uiso 1 1 calc R
H19C H 0.0141 0.4797 -0.0556 0.051 Uiso 1 1 calc R
C20 C -0.2030(4) 0.6070(2) -0.0958(3) 0.0288(7) Uani 1 1 d .
H20A H -0.3067 0.5814 -0.1419 0.043 Uiso 1 1 calc R
H20B H -0.1295 0.6094 -0.1494 0.043 Uiso 1 1 calc R
H20C H -0.2246 0.662 -0.0714 0.043 Uiso 1 1 calc R
C21 C 0.2001(4) 0.6549(2) 0.0492(3) 0.0251(7) Uani 1 1 d .
C22 C 0.1292(5) 0.7358(2) -0.0094(4) 0.0346(9) Uani 1 1 d .
H22A H 0.2055 0.761 -0.0496 0.052 Uiso 1 1 calc R
H22B H 0.1131 0.7718 0.056 0.052 Uiso 1 1 calc R
H22C H 0.0236 0.7263 -0.0722 0.052 Uiso 1 1 calc R
C23 C 0.3624(4) 0.6734(2) 0.1497(4) 0.0309(8) Uani 1 1 d .
H23A H 0.4375 0.701 0.1108 0.046 Uiso 1 1 calc R
H23B H 0.4124 0.6227 0.1879 0.046 Uiso 1 1 calc R
H23C H 0.3407 0.7084 0.2143 0.046 Uiso 1 1 calc R
C24 C 0.2360(5) 0.5984(3) -0.0488(3) 0.0344(9) Uani 1 1 d .
H24A H 0.1348 0.5892 -0.1165 0.052 Uiso 1 1 calc R
H24B H 0.2776 0.5466 -0.0095 0.052 Uiso 1 1 calc R
H24C H 0.3184 0.6233 -0.0832 0.052 Uiso 1 1 calc R
F1 F -0.6712(2) 0.85381(12) -0.17353(19) 0.0262(4) Uani 1 1 d .
F2 F -0.4728(3) 0.87480(14) 0.0084(2) 0.0346(5) Uani 1 1 d .
F3 F -0.4720(3) 0.76013(12) -0.1030(2) 0.0355(5) Uani 1 1 d .
F4 F -0.2773(2) 0.85607(13) -0.09181(19) 0.0303(5) Uani 1 1 d .
F5 F -0.4759(3) 0.83630(16) -0.27369(19) 0.0377(6) Uani 1 1 d .
F6 F -0.4778(3) 0.94973(13) -0.1629(2) 0.0373(5) Uani 1 1 d .
P1 P 0.01799(10) 0.78162(5) 0.44871(7) 0.01698(15) Uani 1 1 d .
P2 P 0.05582(9) 0.61138(5) 0.13141(7) 0.01520(15) Uani 1 1 d .
P3 P -0.47550(10) 0.85508(5) -0.13306(8) 0.01922(16) Uani 1 1 d .
Pd1 Pd 0.00603(2) 0.701973(13) 0.275313(18) 0.01503(5) Uani 1 1 d .
O1 O -0.1930(4) 0.76570(19) 0.1459(3) 0.0442(8) Uani 1 1 d .
H1A H -0.265(7) 0.737(3) 0.071(5) 0.066 Uiso 1 1 d .
H1B H -0.282(6) 0.795(3) 0.182(5) 0.066 Uiso 1 1 d .

loop_
_atom_site_aniso_label
_atom_site_aniso_U_11
_atom_site_aniso_U_22
_atom_site_aniso_U_33
_atom_site_aniso_U_23
_atom_site_aniso_U_13
_atom_site_aniso_U_12
C1 0.0144(14) 0.0177(14) 0.0102(13) -0.0001(11) 0.0029(11) 0.0007(10)
C2 0.0153(15) 0.0229(14) 0.0172(15) 0.0002(12) 0.0032(12) 0.0015(11)
C3 0.0200(16) 0.0242(17) 0.0180(15) 0.0021(13) -0.0011(13) 0.0016(12)
C4 0.0221(17) 0.0261(17) 0.0237(17) 0.0015(14) -0.0001(14) 0.0088(13)
C5 0.0242(17) 0.0219(16) 0.0236(16) 0.0043(13) 0.0052(14) 0.0102(12)
C6 0.0189(15) 0.0192(15) 0.0170(14) 0.0025(12) 0.0075(12) 0.0022(11)
C7 0.0243(16) 0.0178(15) 0.0179(14) -0.0009(12) 0.0068(13) 0.0023(11)
C8 0.0220(17) 0.0243(17) 0.0218(16) -0.0003(13) -0.0022(14) 0.0059(13)
C9 0.0273(19) 0.0281(19) 0.0228(17) 0.0033(14) 0.0125(15) 0.0023(14)
C10 0.045(2) 0.045(2) 0.030(2) -0.0034(17) 0.0188(19) 0.0163(18)
C11 0.026(2) 0.070(3) 0.034(2) 0.002(2) 0.0125(18) -0.0040(18)
C12 0.051(3) 0.031(2) 0.040(2) 0.0045(18) 0.026(2) -0.0037(18)
C13 0.038(2) 0.0149(15) 0.0241(17) -0.0003(13) 0.0055(15) -0.0003(13)
C14 0.056(3) 0.0175(17) 0.0275(19) -0.0032(14) 0.0011(18) 0.0025(16)
C15 0.054(3) 0.036(2) 0.036(2) 0.0034(18) 0.012(2) -0.0174(19)
C16 0.056(3) 0.0217(18) 0.035(2) 0.0019(16) -0.0083(19) 0.0070(17)
C17 0.0235(16) 0.0205(16) 0.0220(16) -0.0027(13) 0.0053(13) -0.0006(12)
C18 0.0244(18) 0.0327(19) 0.036(2) -0.0013(16) 0.0063(16) -0.0097(14)
C19 0.041(2) 0.0267(19) 0.0257(19) -0.0083(14) -0.0035(17) 0.0025(15)
C20 0.0297(19) 0.0322(19) 0.0206(16) -0.0028(14) 0.0008(14) 0.0011(15)
C21 0.0225(17) 0.0328(19) 0.0224(17) 0.0018(14) 0.0103(15) -0.0021(13)
C22 0.033(2) 0.038(2) 0.038(2) 0.0167(17) 0.0185(19) -0.0028(16)
C23 0.0224(18) 0.044(2) 0.0283(18) 0.0028(15) 0.0102(15) -0.0058(14)
C24 0.033(2) 0.051(2) 0.0245(18) -0.0004(17) 0.0162(16) 0.0041(17)
F1 0.0162(9) 0.0325(11) 0.0293(10) 0.0060(9) 0.0052(8) -0.0009(7)
F2 0.0306(12) 0.0515(14) 0.0213(10) -0.0053(10) 0.0066(9) 0.0056(10)
F3 0.0314(12) 0.0227(11) 0.0520(14) 0.0059(10) 0.0114(11) 0.0012(8)
F4 0.0150(10) 0.0458(13) 0.0282(11) 0.0013(10) 0.0030(8) 0.0006(8)
F5 0.0264(12) 0.0682(17) 0.0200(10) -0.0054(10) 0.0093(9) -0.0009(10)
F6 0.0267(11) 0.0273(11) 0.0591(15) 0.0101(10) 0.0141(11) -0.0025(8)
P1 0.0201(4) 0.0159(4) 0.0140(3) -0.0005(3) 0.0034(3) 0.0026(3)
P2 0.0169(4) 0.0160(4) 0.0132(3) 0.0003(3) 0.0052(3) 0.0004(3)
P3 0.0156(4) 0.0222(4) 0.0194(4) 0.0017(3) 0.0040(3) 0.0001(3)
Pd1 0.01549(9) 0.01592(9) 0.01263(9) -0.00041(10) 0.00233(7) 0.00244(10)
O1 0.0443(19) 0.0469(18) 0.0329(16) -0.0045(13) -0.0026(14) 0.0187(14)

loop_
_atom_type_symbol
_atom_type_description
_atom_type_scat_dispersion_real
_atom_type_scat_dispersion_imag
_atom_type_scat_source
C C 0.0033 0.0016 'International Tables Vol C Tables 4.2.6.8 and 6.1.1.4'
H H 0 0 'International Tables Vol C Tables 4.2.6.8 and 6.1.1.4'
F F 0.0171 0.0103 'International Tables Vol C Tables 4.2.6.8 and 6.1.1.4'
P P 0.1023 0.0942 'International Tables Vol C Tables 4.2.6.8 and 6.1.1.4'
Pd Pd -0.9988 1.0072 'International Tables Vol C Tables 4.2.6.8 and 6.1.1.4'
O O 0.0106 0.006 'International Tables Vol C Tables 4.2.6.8 and 6.1.1.4'

loop_
_geom_angle_atom_site_label_1
_geom_angle_atom_site_label_2
_geom_angle_atom_site_label_3
_geom_angle
C6 C1 C2 118.7(3)
C6 C1 Pd1 120.7(2)
C2 C1 Pd1 120.6(2)
C3 C2 C1 119.6(3)
C3 C2 C8 119.7(3)
C1 C2 C8 120.7(3)
C4 C3 C2 121.3(3)
C4 C3 H3 119.4
C2 C3 H3 119.4
C3 C4 C5 119.9(3)
C3 C4 H4 120.1
C5 C4 H4 120.1
C4 C5 C6 120.0(3)
C4 C5 H5 120
C6 C5 H5 120
C5 C6 C1 120.6(3)
C5 C6 C7 119.8(3)
C1 C6 C7 119.6(3)
C6 C7 P2 109.0(2)
C6 C7 H7A 109.9
P2 C7 H7A 109.9
C6 C7 H7B 109.9
P2 C7 H7B 109.9
H7A C7 H7B 108.3
C2 C8 P1 109.7(2)
C2 C8 H8A 109.7
P1 C8 H8A 109.7
C2 C8 H8B 109.7
P1 C8 H8B 109.7
H8A C8 H8B 108.2
C11 C9 C10 110.0(3)
C11 C9 C12 107.9(4)
C10 C9 C12 108.4(3)
C11 C9 P1 110.2(3)
C10 C9 P1 114.2(3)
C12 C9 P1 105.8(3)
C9 C10 H10A 109.5
C9 C10 H10B 109.5
H10A C10 H10B 109.5
C9 C10 H10C 109.5
H10A C10 H10C 109.5
H10B C10 H10C 109.5
C9 C11 H11A 109.5
C9 C11 H11B 109.5
H11A C11 H11B 109.5
C9 C11 H11C 109.5
H11A C11 H11C 109.5
H11B C11 H11C 109.5
C9 C12 H12A 109.5
C9 C12 H12B 109.5
H12A C12 H12B 109.5
C9 C12 H12C 109.5
H12A C12 H12C 109.5
H12B C12 H12C 109.5
C15 C13 C14 108.7(3)
C15 C13 C16 109.1(3)
C14 C13 C16 108.7(3)
C15 C13 P1 105.1(2)
C14 C13 P1 113.3(2)
C16 C13 P1 111.7(3)
C13 C14 H14A 109.5
C13 C14 H14B 109.5
H14A C14 H14B 109.5
C13 C14 H14C 109.5
H14A C14 H14C 109.5
H14B C14 H14C 109.5
C13 C15 H15A 109.5
C13 C15 H15B 109.5
H15A C15 H15B 109.5
C13 C15 H15C 109.5
H15A C15 H15C 109.5
H15B C15 H15C 109.5
C13 C16 H16A 109.5
C13 C16 H16B 109.5
H16A C16 H16B 109.5
C13 C16 H16C 109.5
H16A C16 H16C 109.5
H16B C16 H16C 109.5
C19 C17 C20 109.1(3)
C19 C17 C18 108.6(3)
C20 C17 C18 107.9(3)
C19 C17 P2 112.9(2)
C20 C17 P2 112.5(2)
C18 C17 P2 105.6(2)
C17 C18 H18A 109.5
C17 C18 H18B 109.5
H18A C18 H18B 109.5
C17 C18 H18C 109.5
H18A C18 H18C 109.5
H18B C18 H18C 109.5
C17 C19 H19A 109.5
C17 C19 H19B 109.5
H19A C19 H19B 109.5
C17 C19 H19C 109.5
H19A C19 H19C 109.5
H19B C19 H19C 109.5
C17 C20 H20A 109.5
C17 C20 H20B 109.5
H20A C20 H20B 109.5
C17 C20 H20C 109.5
H20A C20 H20C 109.5
H20B C20 H20C 109.5
C24 C21 C22 111.2(3)
C24 C21 C23 108.7(3)
C22 C21 C23 107.4(3)
C24 C21 P2 114.0(3)
C22 C21 P2 108.0(2)
C23 C21 P2 107.3(2)
C21 C22 H22A 109.5
C21 C22 H22B 109.5
H22A C22 H22B 109.5
C21 C22 H22C 109.5
H22A C22 H22C 109.5
H22B C22 H22C 109.5
C21 C23 H23A 109.5
C21 C23 H23B 109.5
H23A C23 H23B 109.5
C21 C23 H23C 109.5
H23A C23 H23C 109.5
H23B C23 H23C 109.5
C21 C24 H24A 109.5
C21 C24 H24B 109.5
H24A C24 H24B 109.5
C21 C24 H24C 109.5
H24A C24 H24C 109.5
H24B C24 H24C 109.5
C8 P1 C9 105.76(17)
C8 P1 C13 103.41(16)
C9 P1 C13 113.67(16)
C8 P1 Pd1 102.34(11)
C9 P1 Pd1 114.04(12)
C13 P1 Pd1 115.72(11)
C7 P2 C21 106.88(16)
C7 P2 C17 103.86(15)
C21 P2 C17 112.55(16)
C7 P2 Pd1 101.42(10)
C21 P2 Pd1 111.45(12)
C17 P2 Pd1 119.00(11)
F1 P3 F5 90.60(11)
F1 P3 F6 90.25(11)
F5 P3 F6 89.39(14)
F1 P3 F3 90.10(11)
F5 P3 F3 90.57(14)
F6 P3 F3 179.65(12)
F1 P3 F2 90.06(12)
F5 P3 F2 179.17(14)
F6 P3 F2 90.11(13)
F3 P3 F2 89.93(13)
F1 P3 F4 179.79(13)
F5 P3 F4 89.47(11)
F6 P3 F4 89.94(12)
F3 P3 F4 89.71(11)
F2 P3 F4 89.88(12)
C1 Pd1 O1 178.82(13)
C1 Pd1 P1 83.48(9)
O1 Pd1 P1 96.86(9)
C1 Pd1 P2 83.07(9)
O1 Pd1 P2 96.67(9)
P1 Pd1 P2 166.02(3)
Pd1 O1 H1A 121(3)
Pd1 O1 H1B 118(3)
H1A O1 H1B 101(4)

loop_
_geom_bond_atom_site_label_1
_geom_bond_atom_site_label_2
_geom_bond_distance
C1 C6 1.412(4)
C1 C2 1.414(4)
C1 Pd1 2.026(3)
C2 C3 1.397(4)
C2 C8 1.494(4)
C3 C4 1.382(5)
C3 H3 0.95
C4 C5 1.394(5)
C4 H4 0.95
C5 C6 1.395(4)
C5 H5 0.95
C6 C7 1.504(4)
C7 P2 1.823(3)
C7 H7A 0.99
C7 H7B 0.99
C8 P1 1.828(3)
C8 H8A 0.99
C8 H8B 0.99
C9 C11 1.528(5)
C9 C10 1.536(5)
C9 C12 1.540(5)
C9 P1 1.867(4)
C10 H10A 0.98
C10 H10B 0.98
C10 H10C 0.98
C11 H11A 0.98
C11 H11B 0.98
C11 H11C 0.98
C12 H12A 0.98
C12 H12B 0.98
C12 H12C 0.98
C13 C15 1.530(5)
C13 C14 1.532(5)
C13 C16 1.539(5)
C13 P1 1.884(3)
C14 H14A 0.98
C14 H14B 0.98
C14 H14C 0.98
C15 H15A 0.98
C15 H15B 0.98
C15 H15C 0.98
C16 H16A 0.98
C16 H16B 0.98
C16 H16C 0.98
C17 C19 1.527(5)
C17 C20 1.532(5)
C17 C18 1.539(5)
C17 P2 1.877(3)
C18 H18A 0.98
C18 H18B 0.98
C18 H18C 0.98
C19 H19A 0.98
C19 H19B 0.98
C19 H19C 0.98
C20 H20A 0.98
C20 H20B 0.98
C20 H20C 0.98
C21 C24 1.531(5)
C21 C22 1.532(5)
C21 C23 1.538(5)
C21 P2 1.871(3)
C22 H22A 0.98
C22 H22B 0.98
C22 H22C 0.98
C23 H23A 0.98
C23 H23B 0.98
C23 H23C 0.98
C24 H24A 0.98
C24 H24B 0.98
C24 H24C 0.98
F1 P3 1.595(2)
F2 P3 1.602(2)
F3 P3 1.601(2)
F4 P3 1.615(2)
F5 P3 1.595(2)
F6 P3 1.596(2)
P1 Pd1 2.3138(11)
P2 Pd1 2.3172(10)
Pd1 O1 2.157(3)
O1 H1A 1.00(5)
O1 H1B 1.07(5)

loop_
_geom_hbond_atom_site_label_D
_geom_hbond_atom_site_label_H
_geom_hbond_atom_site_label_A
_geom_hbond_distance_DH
_geom_hbond_distance_HA
_geom_hbond_distance_DA
_geom_hbond_angle_DHA
O1 H1A F3 1.00(5) 2.24(5) 3.091(4) 142(4)
O1 H1B F2 1.07(5) 2.51(5) 3.027(4) 109(3)
